data_7202481
loop_
_publ_author_name
'Hiraoka, Takashi'
'Fujiwara, Hideki'
'Sugimoto, Toyonari'
'Nakazumi, Hiroyuki'
'Noguchi, Satoru'
'Kuribayashi, Akihiro'
'Ishida, Takekazu'
'Yokogawa, Keiichi'
'Murata, Keizo'
'Mori, Takehiko'
'Aruga-Katori, Hiroko'
'Kimura, Shojiro'
'Hagiwara, Masayuki'

_publ_section_title
;
 Metal?semiconductor structural phase transitions and antiferromagnetic
 orderings in (Benzo-TTFVO)2?MX4 (M = Fe, Ga; X = Cl, Br) salts
;
_journal_issue 17
_journal_name_full 'Journal of Materials Chemistry'
_journal_page_first 1664
_journal_paper_doi 10.1039/b612053a
_journal_volume 17
_journal_year 2007
_chemical_formula_moiety 'C13 H6 Cl2 Fe0.50 O S6 '
_chemical_formula_sum 'C13 H6 Cl2 Fe0.5 O S6'
_chemical_formula_weight 469.38
_space_group_IT_number 15
_symmetry_cell_setting monoclinic
_symmetry_Int_Tables_number 15
_symmetry_space_group_name_Hall '-C 2yc'
_symmetry_space_group_name_H-M 'C 1 2/c 1'
_cell_angle_alpha 90
_cell_angle_beta 105.84(3)
_cell_angle_gamma 90
_cell_formula_units_Z 8
_cell_length_a 38.84(3)
_cell_length_b 7.001(5)
_cell_length_c 13.023(9)
_cell_measurement_reflns_used 10071
_cell_measurement_temperature 296.1
_cell_measurement_theta_max 27.5
_cell_measurement_theta_min 3.1
_cell_volume 3407(4)
_computing_cell_refinement PROCESS-AUTO
_computing_data_collection PROCESS-AUTO
_computing_data_reduction CrystalStructure
_computing_publication_material 'CrystalStructure Ver. 3.5.1'
_computing_structure_refinement CRYSTALS
_computing_structure_solution SIR92
_diffrn_detector_area_resol_mean 10.00
_diffrn_measured_fraction_theta_full 0.9960
_diffrn_measured_fraction_theta_max 0.9960
_diffrn_measurement_device_type 'Rigaku RAXIS-RAPID'
_diffrn_measurement_method \w
_diffrn_radiation_type 'Mo K\a'
_diffrn_radiation_wavelength 0.7107
_diffrn_reflns_av_R_equivalents 0.106
_diffrn_reflns_limit_h_max 50
_diffrn_reflns_limit_h_min -50
_diffrn_reflns_limit_k_max 9
_diffrn_reflns_limit_k_min -8
_diffrn_reflns_limit_l_max 16
_diffrn_reflns_limit_l_min -16
_diffrn_reflns_number 32468
_diffrn_reflns_theta_full 27.48
_diffrn_reflns_theta_max 27.48
_exptl_absorpt_coefficient_mu 1.520
_exptl_absorpt_correction_type none
_exptl_crystal_colour black
_exptl_crystal_density_diffrn 1.830
_exptl_crystal_density_method 'not measured'
_exptl_crystal_description needle
_exptl_crystal_F_000 1880.00
_exptl_crystal_size_max 0.80
_exptl_crystal_size_mid 0.10
_exptl_crystal_size_min 0.05
_refine_diff_density_max 0.90
_refine_diff_density_min -0.57
_refine_ls_extinction_method none
_refine_ls_goodness_of_fit_ref 1.140
_refine_ls_hydrogen_treatment refall
_refine_ls_number_parameters 210
_refine_ls_number_reflns 1870
_refine_ls_R_factor_gt 0.0600
_refine_ls_shift/su_max 0.0000
_refine_ls_structure_factor_coef F
_refine_ls_weighting_details
;
Chebychev polynomial with 3 parameters (Carruthers & Watkin, 1979)
10.5297 0.6106 8.8399
;
_refine_ls_weighting_scheme calc
_refine_ls_wR_factor_ref 0.0640
_reflns_number_gt 1870
_reflns_number_total 3901
_reflns_threshold_expression F^2^>2.0\s(F^2^)
_cod_data_source_file b612053a.txt
_cod_data_source_block '_(Benzo-TTFVO)2FeCl4'
_cod_original_formula_sum 'C13 H6 Cl2 Fe0.50 O S6 '
_cod_database_code 7202481

loop_
_symmetry_equiv_pos_as_xyz
x,y,z
-x,-y,-z
x+1/2,y+1/2,z
-x+1/2,-y+1/2,-z
-x,y,-z+1/2
x,-y,z+1/2
-x+1/2,y+1/2,-z+1/2
x+1/2,-y+1/2,z+1/2

loop_
_atom_site_label
_atom_site_type_symbol
_atom_site_fract_x
_atom_site_fract_y
_atom_site_fract_z
_atom_site_U_iso_or_equiv
_atom_site_adp_type
_atom_site_occupancy
_atom_site_symmetry_multiplicity
_atom_site_calc_flag
_atom_site_refinement_flags
_atom_site_disorder_assembly
_atom_site_disorder_group
Fe(1) Fe 0.5000 0.4990(2) 0.2500 0.0659(4) Uani 1.00 1 d . . .
Cl(1) Cl 0.46282(8) 0.6769(4) 0.3038(2) 0.133(1) Uani 1.00 1 d . . .
Cl(2) Cl 0.53094(5) 0.3152(4) 0.3762(2) 0.0999(7) Uani 1.00 1 d . . .
S(1) S 0.20841(4) 0.1382(2) 0.3040(1) 0.0530(4) Uani 1.00 1 d . . .
S(2) S 0.23567(4) 0.1343(2) 0.1144(1) 0.0519(4) Uani 1.00 1 d . . .
S(3) S 0.28597(4) 0.1350(2) 0.4566(1) 0.0529(4) Uani 1.00 1 d . . .
S(4) S 0.31694(4) 0.1281(2) 0.2745(1) 0.0502(4) Uani 1.00 1 d . . .
S(5) S 0.40107(4) 0.1238(3) 0.3037(1) 0.0669(5) Uani 1.00 1 d . . .
S(6) S 0.41502(4) 0.1510(3) 0.5332(1) 0.0698(5) Uani 1.00 1 d . . .
O(1) O 0.3512(1) 0.1482(6) 0.5841(3) 0.067(1) Uani 1.00 1 d . . .
C(1) C 0.1166(2) 0.1393(9) 0.0717(6) 0.064(2) Uani 1.00 1 d . . .
C(2) C 0.1292(2) 0.1350(9) -0.0180(6) 0.066(2) Uani 1.00 1 d . . .
C(3) C 0.1396(2) 0.1366(8) 0.1721(5) 0.058(2) Uani 1.00 1 d . . .
C(4) C 0.1653(2) 0.1391(8) -0.0093(5) 0.064(2) Uani 1.00 1 d . . .
C(5) C 0.1764(1) 0.1374(7) 0.1807(4) 0.049(1) Uani 1.00 1 d . . .
C(6) C 0.1891(1) 0.1373(8) 0.0902(4) 0.052(2) Uani 1.00 1 d . . .
C(7) C 0.2450(1) 0.1334(7) 0.2531(4) 0.047(1) Uani 1.00 1 d . . .
C(8) C 0.2791(1) 0.1326(7) 0.3196(4) 0.046(1) Uani 1.00 1 d . . .
C(9) C 0.3336(1) 0.1418(8) 0.4914(5) 0.050(1) Uani 1.00 1 d . . .
C(10) C 0.3475(1) 0.1362(7) 0.4003(5) 0.052(2) Uani 1.00 1 d . . .
C(11) C 0.3841(2) 0.1369(8) 0.4118(5) 0.055(2) Uani 1.00 1 d . . .
C(12) C 0.4452(2) 0.137(1) 0.3772(7) 0.080(2) Uani 1.00 1 d . . .
C(13) C 0.4515(2) 0.151(1) 0.4813(8) 0.083(2) Uani 1.00 1 d . . .
H(1) H 0.0915 0.1445 0.0634 0.076 Uiso 1.00 1 c . . .
H(2) H 0.1127 0.1286 -0.0867 0.076 Uiso 1.00 1 c . . .
H(3) H 0.1311 0.1341 0.2339 0.072 Uiso 1.00 1 c . . .
H(4) H 0.1735 0.1433 -0.0716 0.077 Uiso 1.00 1 c . . .
H(5) H 0.4642 0.134 0.3440 0.099 Uiso 1.00 1 c . . .
H(6) H 0.4752 0.161 0.5264 0.099 Uiso 1.00 1 c . . .

loop_
_atom_site_aniso_label
_atom_site_aniso_U_11
_atom_site_aniso_U_22
_atom_site_aniso_U_33
_atom_site_aniso_U_12
_atom_site_aniso_U_13
_atom_site_aniso_U_23
Fe(1) 0.0645(8) 0.0658(8) 0.0655(8) 0.0000 0.0145(6) 0.0000
Cl(1) 0.140(2) 0.139(2) 0.125(2) 0.056(2) 0.044(2) -0.019(2)
Cl(2) 0.067(1) 0.121(2) 0.097(1) -0.004(1) -0.002(1) 0.035(1)
S(1) 0.0508(7) 0.0633(8) 0.0489(7) -0.0014(7) 0.0206(6) -0.0016(7)
S(2) 0.0597(8) 0.0511(8) 0.0500(8) 0.0032(7) 0.0237(7) -0.0014(7)
S(3) 0.0553(8) 0.0583(8) 0.0502(7) -0.0004(7) 0.0232(6) -0.0009(7)
S(4) 0.0530(7) 0.0512(8) 0.0508(7) 0.0018(6) 0.0217(6) 0.0015(7)
S(5) 0.0597(9) 0.073(1) 0.077(1) -0.0010(8) 0.0332(8) 0.0023(9)
S(6) 0.0590(9) 0.071(1) 0.076(1) 0.0035(8) 0.0112(8) 0.0021(9)
O(1) 0.061(2) 0.082(3) 0.056(2) 0.003(2) 0.012(2) 0.004(2)
C(1) 0.056(4) 0.060(4) 0.074(4) 0.005(3) 0.014(3) 0.000(3)
C(2) 0.063(4) 0.059(4) 0.067(4) -0.000(3) 0.002(3) -0.008(3)
C(3) 0.057(3) 0.047(3) 0.075(4) -0.000(3) 0.026(3) 0.001(3)
C(4) 0.085(4) 0.051(3) 0.056(3) 0.002(3) 0.020(3) -0.000(3)
C(5) 0.055(3) 0.040(3) 0.054(3) -0.002(2) 0.020(3) -0.003(3)
C(6) 0.061(3) 0.044(3) 0.051(3) 0.001(3) 0.017(3) -0.003(3)
C(7) 0.054(3) 0.036(3) 0.053(3) -0.000(2) 0.019(3) -0.004(3)
C(8) 0.048(3) 0.042(3) 0.050(3) -0.004(2) 0.014(2) -0.003(2)
C(9) 0.053(3) 0.049(3) 0.049(3) 0.005(3) 0.014(3) 0.000(3)
C(10) 0.053(3) 0.044(3) 0.063(3) 0.003(3) 0.022(3) 0.002(3)
C(11) 0.056(3) 0.042(3) 0.067(3) -0.001(3) 0.017(3) 0.006(3)
C(12) 0.059(4) 0.075(4) 0.115(6) -0.003(3) 0.040(4) 0.001(5)
C(13) 0.051(4) 0.081(5) 0.115(6) -0.010(3) 0.021(4) -0.004(5)

loop_
_atom_type_symbol
_atom_type_description
_atom_type_scat_dispersion_real
_atom_type_scat_dispersion_imag
_atom_type_scat_source
C C 0.003 0.002
;
International Tables for Crystallography
(1992, Vol. C, Tables 4.2.6.8 and 6.1.1.4)
;
H H 0.000 0.000
;
International Tables for Crystallography
(1992, Vol. C, Table 6.1.1.4)
;
S S 0.125 0.123
;
International Tables for Crystallography
(1992, Vol. C, Tables 4.2.6.8 and 6.1.1.4)
;
O O 0.011 0.006
;
International Tables for Crystallography
(1992, Vol. C, Tables 4.2.6.8 and 6.1.1.4)
;
Cl Cl 0.148 0.159
;
International Tables for Crystallography
(1992, Vol. C, Tables 4.2.6.8 and 6.1.1.4)
;
Fe Fe 0.346 0.844
;
International Tables for Crystallography
(1992, Vol. C, Tables 4.2.6.8 and 6.1.1.4)
;

loop_
_geom_angle_atom_site_label_1
_geom_angle_atom_site_label_2
_geom_angle_atom_site_label_3
_geom_angle
_geom_angle_publ_flag
_geom_angle_site_symmetry_1
_geom_angle_site_symmetry_2
_geom_angle_site_symmetry_3
Cl(1) Fe(1) Cl(2) 112.1(1) yes . . .
C(5) S(1) C(7) 95.8(3) yes . . .
C(6) S(2) C(7) 95.6(3) yes . . .
C(8) S(3) C(9) 96.9(3) yes . . .
C(8) S(4) C(10) 96.0(3) yes . . .
C(11) S(5) C(12) 95.1(4) yes . . .
C(11) S(6) C(13) 94.8(4) yes . . .
C(2) C(1) C(3) 120.9(6) yes . . .
C(2) C(1) H(1) 119.6 no . . .
C(3) C(1) H(1) 119.5 no . . .
C(4) C(2) H(2) 119.4 no . . .
C(4) C(2) C(1) 121.3(6) yes . . .
H(2) C(2) C(1) 119.4 no . . .
C(5) C(3) H(3) 121.0 no . . .
C(5) C(3) C(1) 117.6(7) yes . . .
H(3) C(3) C(1) 121.4 no . . .
C(6) C(4) H(4) 120.6 no . . .
C(6) C(4) C(2) 119.1(7) yes . . .
H(4) C(4) C(2) 120.3 no . . .
C(6) C(5) S(1) 116.8(4) yes . . .
C(6) C(5) C(3) 121.3(5) yes . . .
S(1) C(5) C(3) 121.9(5) yes . . .
S(2) C(6) C(4) 124.6(5) yes . . .
S(2) C(6) C(5) 115.7(4) yes . . .
C(4) C(6) C(5) 119.7(6) yes . . .
C(8) C(7) S(1) 120.9(5) yes . . .
C(8) C(7) S(2) 123.1(5) yes . . .
S(1) C(7) S(2) 116.0(3) yes . . .
S(3) C(8) S(4) 116.5(3) yes . . .
S(3) C(8) C(7) 120.1(5) yes . . .
S(4) C(8) C(7) 123.5(5) yes . . .
C(10) C(9) S(3) 112.9(4) yes . . .
C(10) C(9) O(1) 125.9(5) yes . . .
S(3) C(9) O(1) 121.2(5) yes . . .
C(11) C(10) S(4) 121.0(5) yes . . .
C(11) C(10) C(9) 121.2(5) yes . . .
S(4) C(10) C(9) 117.8(4) yes . . .
S(5) C(11) S(6) 115.7(4) yes . . .
S(5) C(11) C(10) 121.6(5) yes . . .
S(6) C(11) C(10) 122.7(5) yes . . .
C(13) C(12) H(5) 121.5 no . . .
C(13) C(12) S(5) 116.9(7) yes . . .
H(5) C(12) S(5) 121.6 no . . .
H(6) C(13) S(6) 121 no . . .
H(6) C(13) C(12) 121 no . . .
S(6) C(13) C(12) 117.6(6) yes . . .

loop_
_geom_bond_atom_site_label_1
_geom_bond_atom_site_label_2
_geom_bond_distance
_geom_bond_publ_flag
_geom_bond_site_symmetry_1
_geom_bond_site_symmetry_2
Fe(1) Cl(1) 2.163(3) yes . .
Fe(1) Cl(2) 2.173(2) yes . .
S(1) C(5) 1.743(5) yes . .
S(1) C(7) 1.724(6) yes . .
S(2) C(6) 1.751(6) yes . .
S(2) C(7) 1.743(6) yes . .
S(3) C(8) 1.730(6) yes . .
S(3) C(9) 1.782(6) yes . .
S(4) C(8) 1.726(6) yes . .
S(4) C(10) 1.743(5) yes . .
S(5) C(11) 1.712(7) yes . .
S(5) C(12) 1.724(7) yes . .
S(6) C(11) 1.708(6) yes . .
S(6) C(13) 1.728(9) yes . .
O(1) C(9) 1.215(7) yes . .
C(1) C(2) 1.39(1) yes . .
C(1) C(3) 1.370(9) yes . .
C(1) H(1) 0.950 no . .
C(2) C(4) 1.37(1) yes . .
C(2) H(2) 0.950 no . .
C(3) C(5) 1.402(9) yes . .
C(3) H(3) 0.95 no . .
C(4) C(6) 1.372(8) yes . .
C(4) H(4) 0.95 no . .
C(5) C(6) 1.395(9) yes . .
C(7) C(8) 1.372(7) yes . .
C(9) C(10) 1.430(9) yes . .
C(10) C(11) 1.388(9) yes . .
C(12) C(13) 1.31(1) yes . .
C(12) H(5) 0.95 no . .
C(13) H(6) 0.95 no . .

loop_
_geom_contact_atom_site_label_1
_geom_contact_atom_site_label_2
_geom_contact_distance
_geom_contact_publ_flag
_geom_contact_site_symmetry_1
_geom_contact_site_symmetry_2
Fe(1) Cl(1) 2.163(3) yes . 55501
Fe(1) Cl(1) 2.163(3) yes . 65502
Fe(1) Cl(2) 2.173(2) yes . 55501
Fe(1) Cl(2) 2.173(2) yes . 65502
Cl(1) Fe(1) 2.163(3) yes . 55501
Cl(1) Cl(1) 3.537(5) yes . 65502
Cl(1) Cl(2) 3.598(4) yes . 55501
Cl(1) Cl(2) 3.503(4) yes . 65502
Cl(1) C(1) 3.865(8) yes . 55506
Cl(1) C(12) 3.482(8) yes . 56501
Cl(2) Fe(1) 2.173(2) yes . 55501
Cl(2) Cl(1) 3.598(4) yes . 55501
Cl(2) Cl(1) 3.503(4) yes . 65502
Cl(2) Cl(2) 3.503(3) yes . 65502
Cl(2) C(1) 3.608(6) yes . 55508
Cl(2) C(2) 3.705(7) yes . 55508
Cl(2) C(12) 3.558(8) yes . 55501
Cl(2) C(12) 3.87(1) yes . 65502
Cl(2) C(13) 3.876(9) yes . 55501
S(1) S(2) 2.941(2) yes . 55501
S(1) S(3) 3.123(2) yes . 55501
S(1) S(4) 3.771(2) yes . 54506
S(1) S(4) 3.637(2) yes . 55506
S(1) C(3) 2.754(6) yes . 55501
S(1) C(4) 3.835(7) yes . 55504
S(1) C(6) 2.679(6) yes . 55501
S(1) C(8) 2.698(6) yes . 55501
S(2) S(1) 2.941(2) yes . 55501
S(2) S(2) 3.815(2) yes . 55507
S(2) S(3) 3.655(2) yes . 54506
S(2) S(3) 3.664(2) yes . 55506
S(2) S(4) 3.274(2) yes . 55501
S(2) C(4) 2.770(7) yes . 55501
S(2) C(5) 2.671(7) yes . 55501
S(2) C(7) 3.890(5) yes . 54506
S(2) C(7) 3.879(5) yes . 55506
S(2) C(8) 2.744(5) yes . 55501
S(2) C(8) 3.698(5) yes . 54506
S(2) C(8) 3.676(5) yes . 55506
S(3) S(1) 3.123(2) yes . 55501
S(3) S(2) 3.713(2) yes . 55504
S(3) S(2) 3.664(2) yes . 54506
S(3) S(2) 3.655(2) yes . 55506
S(3) S(4) 2.938(2) yes . 55501
S(3) O(1) 2.626(4) yes . 55501
S(3) C(6) 3.711(6) yes . 54506
S(3) C(6) 3.742(6) yes . 55506
S(3) C(7) 2.693(5) yes . 55501
S(3) C(10) 2.684(7) yes . 55501
S(4) S(1) 3.637(2) yes . 54506
S(4) S(1) 3.771(2) yes . 55506
S(4) S(2) 3.274(2) yes . 55501
S(4) S(3) 2.938(2) yes . 55501
S(4) S(5) 3.185(2) yes . 55501
S(4) O(1) 3.888(4) yes . 55501
S(4) C(3) 3.812(6) yes . 54506
S(4) C(5) 3.483(5) yes . 54506
S(4) C(5) 3.611(5) yes . 55506
S(4) C(6) 3.897(6) yes . 54506
S(4) C(7) 2.733(6) yes . 55501
S(4) C(9) 2.722(6) yes . 55501
S(4) C(11) 2.731(6) yes . 55501
S(5) S(4) 3.185(2) yes . 55501
S(5) S(6) 2.895(3) yes . 55501
S(5) C(3) 3.809(6) yes . 54506
S(5) C(10) 2.711(7) yes . 55501
S(5) C(13) 2.599(8) yes . 55501
S(6) Cl(1) 3.707(3) yes . 56504
S(6) S(5) 2.895(3) yes . 55501
S(6) O(1) 2.734(5) yes . 55501
S(6) C(1) 3.760(6) yes . 55506
S(6) C(2) 3.780(6) yes . 55506
S(6) C(9) 3.059(6) yes . 55501
S(6) C(10) 2.721(5) yes . 55501
S(6) C(12) 2.61(1) yes . 55501
O(1) S(3) 2.626(4) yes . 55501
O(1) S(4) 3.888(4) yes . 55501
O(1) S(4) 3.670(5) yes . 55504
O(1) S(5) 3.540(4) yes . 55504
O(1) S(6) 2.734(5) yes . 55501
O(1) C(2) 3.819(8) yes . 54506
O(1) C(2) 3.646(8) yes . 55506
O(1) C(4) 3.704(7) yes . 54506
O(1) C(4) 3.582(7) yes . 55506
O(1) C(8) 3.802(6) yes . 55501
O(1) C(10) 2.359(8) yes . 55501
O(1) C(11) 2.870(9) yes . 55501
C(1) Cl(1) 3.865(8) yes . 54506
C(1) S(6) 3.760(6) yes . 54506
C(1) C(4) 2.40(1) yes . 55501
C(1) C(5) 2.370(8) yes . 55501
C(1) C(6) 2.761(9) yes . 55501
C(1) C(10) 3.770(8) yes . 54506
C(1) C(10) 3.729(8) yes . 55506
C(1) C(11) 3.525(8) yes . 54506
C(1) C(11) 3.491(8) yes . 55506
C(2) S(6) 3.780(6) yes . 54506
C(2) O(1) 3.646(8) yes . 54506
C(2) O(1) 3.819(8) yes . 55506
C(2) C(3) 2.40(1) yes . 55501
C(2) C(5) 2.732(8) yes . 55501
C(2) C(6) 2.367(8) yes . 55501
C(2) C(9) 3.722(8) yes . 54506
C(2) C(9) 3.811(8) yes . 55506
C(2) C(10) 3.821(8) yes . 54506
C(2) C(10) 3.837(8) yes . 55506
C(2) C(11) 3.838(9) yes . 54506
C(2) C(11) 3.863(9) yes . 55506
C(3) S(1) 2.754(6) yes . 55501
C(3) S(4) 3.812(6) yes . 55506
C(3) S(5) 3.809(6) yes . 55506
C(3) C(2) 2.40(1) yes . 55501
C(3) C(4) 2.80(1) yes . 55501
C(3) C(6) 2.44(1) yes . 55501
C(3) C(10) 3.697(8) yes . 54506
C(3) C(10) 3.692(8) yes . 55506
C(3) C(11) 3.706(8) yes . 54506
C(3) C(11) 3.710(8) yes . 55506
C(4) S(2) 2.770(7) yes . 55501
C(4) O(1) 3.582(7) yes . 54506
C(4) O(1) 3.704(7) yes . 55506
C(4) C(1) 2.40(1) yes . 55501
C(4) C(3) 2.80(1) yes . 55501
C(4) C(5) 2.393(9) yes . 55501
C(4) C(9) 3.489(8) yes . 54506
C(4) C(9) 3.527(8) yes . 55506
C(4) C(10) 3.879(8) yes . 54506
C(4) C(10) 3.842(8) yes . 55506
C(5) S(2) 2.671(7) yes . 55501
C(5) S(4) 3.611(5) yes . 54506
C(5) S(4) 3.483(5) yes . 55506
C(5) C(1) 2.370(8) yes . 55501
C(5) C(2) 2.732(8) yes . 55501
C(5) C(4) 2.393(9) yes . 55501
C(5) C(7) 2.573(7) yes . 55501
C(5) C(8) 3.875(7) yes . 55506
C(5) C(10) 3.709(7) yes . 54506
C(5) C(10) 3.693(7) yes . 55506
C(6) S(1) 2.679(6) yes . 55501
C(6) S(3) 3.742(6) yes . 54506
C(6) S(3) 3.711(6) yes . 55506
C(6) S(4) 3.897(6) yes . 55506
C(6) C(1) 2.761(9) yes . 55501
C(6) C(2) 2.367(8) yes . 55501
C(6) C(3) 2.44(1) yes . 55501
C(6) C(7) 2.589(7) yes . 55501
C(6) C(8) 3.821(7) yes . 54506
C(6) C(8) 3.760(7) yes . 55506
C(6) C(9) 3.665(8) yes . 54506
C(6) C(9) 3.724(8) yes . 55506
C(6) C(10) 3.800(8) yes . 54506
C(6) C(10) 3.785(8) yes . 55506
C(7) S(2) 3.879(5) yes . 54506
C(7) S(2) 3.890(5) yes . 55506
C(7) S(3) 2.693(5) yes . 55501
C(7) S(4) 2.733(6) yes . 55501
C(7) C(5) 2.573(7) yes . 55501
C(7) C(6) 2.589(7) yes . 55501
C(7) C(7) 3.526(7) yes . 54506
C(7) C(7) 3.526(7) yes . 55506
C(7) C(8) 3.685(7) yes . 54506
C(7) C(8) 3.675(7) yes . 55506
C(8) S(1) 2.698(6) yes . 55501
C(8) S(2) 2.744(5) yes . 55501
C(8) S(2) 3.676(5) yes . 54506
C(8) S(2) 3.698(5) yes . 55506
C(8) O(1) 3.802(6) yes . 55501
C(8) C(5) 3.875(7) yes . 54506
C(8) C(6) 3.760(7) yes . 54506
C(8) C(6) 3.821(7) yes . 55506
C(8) C(7) 3.675(7) yes . 54506
C(8) C(7) 3.685(7) yes . 55506
C(8) C(9) 2.628(7) yes . 55501
C(8) C(10) 2.577(7) yes . 55501
C(9) S(4) 2.722(6) yes . 55501
C(9) S(6) 3.059(6) yes . 55501
C(9) C(2) 3.811(8) yes . 54506
C(9) C(2) 3.722(8) yes . 55506
C(9) C(4) 3.527(8) yes . 54506
C(9) C(4) 3.489(8) yes . 55506
C(9) C(6) 3.724(8) yes . 54506
C(9) C(6) 3.665(8) yes . 55506
C(9) C(8) 2.628(7) yes . 55501
C(9) C(11) 2.46(1) yes . 55501
C(10) S(3) 2.684(7) yes . 55501
C(10) S(5) 2.711(7) yes . 55501
C(10) S(6) 2.721(5) yes . 55501
C(10) O(1) 2.359(8) yes . 55501
C(10) C(1) 3.729(8) yes . 54506
C(10) C(1) 3.770(8) yes . 55506
C(10) C(2) 3.837(8) yes . 54506
C(10) C(2) 3.821(8) yes . 55506
C(10) C(3) 3.692(8) yes . 54506
C(10) C(3) 3.697(8) yes . 55506
C(10) C(4) 3.842(8) yes . 54506
C(10) C(4) 3.879(8) yes . 55506
C(10) C(5) 3.693(7) yes . 54506
C(10) C(5) 3.709(7) yes . 55506
C(10) C(6) 3.785(8) yes . 54506
C(10) C(6) 3.800(8) yes . 55506
C(10) C(8) 2.577(7) yes . 55501
C(10) C(12) 3.89(1) yes . 55501
C(10) C(13) 3.888(9) yes . 55501
C(11) S(4) 2.731(6) yes . 55501
C(11) O(1) 2.870(9) yes . 55501
C(11) C(1) 3.491(8) yes . 54506
C(11) C(1) 3.525(8) yes . 55506
C(11) C(2) 3.863(9) yes . 54506
C(11) C(2) 3.838(9) yes . 55506
C(11) C(3) 3.710(8) yes . 54506
C(11) C(3) 3.706(8) yes . 55506
C(11) C(9) 2.46(1) yes . 55501
C(11) C(12) 2.54(1) yes . 55501
C(11) C(13) 2.528(9) yes . 55501
C(12) Cl(1) 3.482(8) yes . 54501
C(12) Cl(2) 3.558(8) yes . 55501
C(12) Cl(2) 3.87(1) yes . 65502
C(12) S(6) 2.61(1) yes . 55501
C(12) C(10) 3.89(1) yes . 55501
C(12) C(11) 2.54(1) yes . 55501
C(13) Cl(2) 3.876(9) yes . 55501
C(13) S(5) 2.599(8) yes . 55501
C(13) C(10) 3.888(9) yes . 55501
C(13) C(11) 2.528(9) yes . 55501
